data_4034595
loop_
_publ_author_name
'Sampani, Stavroula I.'
'McGown, Andrew'
'Vargas, Alfredo'
'Abdul-Sada, Alaa'
'Tizzard, Graham J.'
'Coles, Simon J.'
'Spencer, John'
'Kostakis, George E.'

_publ_section_title
;
 Solvent-Free Synthesis and Key Intermediate Isolation in
 Ni<sub>2</sub>Dy<sub>2</sub> Catalyst Development in the Domino
 Ring-Opening Electrocyclization Reaction of Furfural and Amines.
;
_journal_issue 11
_journal_name_full 'The Journal of organic chemistry'
_journal_page_first 6858
_journal_page_last 6867
_journal_paper_doi 10.1021/acs.joc.9b00608
_journal_volume 84
_journal_year 2019
_chemical_formula_moiety 'C74 H86 Dy2 N10 Ni2 O18, 2(C F3 O3 S), 2(C3 H7 N O)'
_chemical_formula_sum 'C82 H100 Dy2 F6 N12 Ni2 O26 S2'
_chemical_formula_weight 2290.27
_space_group_crystal_system monoclinic
_space_group_IT_number 14
_space_group_name_Hall '-P 2ybc'
_space_group_name_H-M_alt 'P 1 21/c 1'
_atom_sites_solution_hydrogens geom
_atom_sites_solution_primary dual
_audit_creation_date 2018-02-19
_audit_creation_method
;
Olex2 1.2-ac3
(compiled 2017.02.24 svn.r3390 for Rigaku Oxford Diffraction, GUI svn.r5318)
;
_cell_angle_alpha 90
_cell_angle_beta 110.115(4)
_cell_angle_gamma 90
_cell_formula_units_Z 2
_cell_length_a 16.7112(6)
_cell_length_b 18.8566(7)
_cell_length_c 15.7900(6)
_cell_measurement_reflns_used 6394
_cell_measurement_temperature 173
_cell_measurement_theta_max 71.0600
_cell_measurement_theta_min 3.6490
_cell_volume 4672.2(3)
_computing_cell_refinement 'CrysAlisPro 1.171.38.46 (Rigaku OD, 2015)'
_computing_data_collection 'CrysAlisPro 1.171.38.46 (Rigaku OD, 2015)'
_computing_data_reduction 'CrysAlisPro 1.171.38.46 (Rigaku OD, 2015)'
_computing_molecular_graphics 'Olex2 (Dolomanov et al., 2009)'
_computing_publication_material 'Olex2 (Dolomanov et al., 2009)'
_computing_structure_refinement 'ShelXL (Sheldrick, 2015)'
_computing_structure_solution 'ShelXT (Sheldrick, 2015)'
_diffrn_ambient_temperature 173
_diffrn_detector 'CCD plate'
_diffrn_detector_area_resol_mean 16.1033
_diffrn_detector_type Eos
_diffrn_measured_fraction_theta_full 0.990
_diffrn_measured_fraction_theta_max 0.955
_diffrn_measurement_details
;
List of Runs (angles in degrees, time in seconds):

  # Type    Start    End  Width  t~exp~   \w     \q     \k     \f   Frames
--------------------------------------------------------------------------
  1  \w    -29.00  64.00   1.00    2.50    --   36.88 -77.00  60.00   93
  2  \w     47.00  84.00   1.00    7.50    --  107.00 -95.00  90.00   37
  3  \w     38.00  69.00   1.00    7.50    --  107.00 -95.00  30.00   31
  4  \w     39.00 116.00   1.00    7.50    --  107.00 -45.00 120.00   77
  5  \w     94.00 175.00   1.00    7.50    --  107.00  45.00 150.00   81
  6  \w    106.00 172.00   1.00    7.50    --  107.00  77.00-150.00   66
  7  \w     94.00 173.00   1.00    7.50    --  107.00  77.00-180.00   79
  8  \w     37.00  90.00   1.00    7.50    --  107.00-111.00-180.00   53
  9  \w     20.00 103.00   1.00    2.50    --   36.88  57.00-150.00   83
 10  \w   -109.00 -57.00   1.00    2.50    --  -36.88-178.00-120.00   52
;
_diffrn_measurement_device 'four-circle diffractometer'
_diffrn_measurement_device_type 'Xcalibur, Eos, Gemini ultra'
_diffrn_measurement_method '\w scans'
_diffrn_orient_matrix_type 'CrysAlisPro convention (1999,Acta A55,543-557)'
_diffrn_orient_matrix_UB_11 0.0331033000
_diffrn_orient_matrix_UB_12 0.0695269000
_diffrn_orient_matrix_UB_13 0.0512064000
_diffrn_orient_matrix_UB_21 0.0919553000
_diffrn_orient_matrix_UB_22 -0.0206422000
_diffrn_orient_matrix_UB_23 0.0089055000
_diffrn_orient_matrix_UB_31 -0.0110648000
_diffrn_orient_matrix_UB_32 0.0375580000
_diffrn_orient_matrix_UB_33 -0.0897773000
_diffrn_radiation_monochromator mirror
_diffrn_radiation_probe x-ray
_diffrn_radiation_type CuK\a
_diffrn_radiation_wavelength 1.54184
_diffrn_reflns_av_R_equivalents 0.0473
_diffrn_reflns_av_unetI/netI 0.0708
_diffrn_reflns_Laue_measured_fraction_full 0.990
_diffrn_reflns_Laue_measured_fraction_max 0.955
_diffrn_reflns_limit_h_max 20
_diffrn_reflns_limit_h_min -16
_diffrn_reflns_limit_k_max 22
_diffrn_reflns_limit_k_min -17
_diffrn_reflns_limit_l_max 16
_diffrn_reflns_limit_l_min -19
_diffrn_reflns_number 14643
_diffrn_reflns_point_group_measured_fraction_full 0.990
_diffrn_reflns_point_group_measured_fraction_max 0.955
_diffrn_reflns_theta_full 67.684
_diffrn_reflns_theta_max 71.857
_diffrn_reflns_theta_min 4.690
_diffrn_source 'fine-focus sealed X-ray tube'
_diffrn_source_type 'Enhance Ultra (Cu) X-ray Source'
_exptl_absorpt_coefficient_mu 10.071
_exptl_absorpt_correction_T_max 1.00000
_exptl_absorpt_correction_T_min 0.32845
_exptl_absorpt_correction_type multi-scan
_exptl_absorpt_process_details
;
CrysAlisPro 1.171.38.46 (Rigaku Oxford Diffraction, 2015)
Empirical absorption correction using spherical harmonics,
 implemented in SCALE3 ABSPACK scaling algorithm.
;
_exptl_crystal_colour yellow
_exptl_crystal_colour_primary yellow
_exptl_crystal_density_diffrn 1.628
_exptl_crystal_description hexagonal
_exptl_crystal_F_000 2316
_exptl_crystal_size_max 0.15
_exptl_crystal_size_mid 0.1
_exptl_crystal_size_min 0.03
_refine_diff_density_max 1.178
_refine_diff_density_min -2.231
_refine_diff_density_rms 0.129
_refine_ls_extinction_method none
_refine_ls_goodness_of_fit_ref 1.063
_refine_ls_hydrogen_treatment constr
_refine_ls_matrix_type full
_refine_ls_number_parameters 595
_refine_ls_number_reflns 8755
_refine_ls_number_restraints 0
_refine_ls_restrained_S_all 1.063
_refine_ls_R_factor_all 0.0645
_refine_ls_R_factor_gt 0.0563
_refine_ls_shift/su_max 0.001
_refine_ls_shift/su_mean 0.000
_refine_ls_structure_factor_coef Fsqd
_refine_ls_weighting_details 'w=1/[\s^2^(Fo^2^)+(0.0911P)^2^+2.4796P] where P=(Fo^2^+2Fc^2^)/3'
_refine_ls_weighting_scheme calc
_refine_ls_wR_factor_gt 0.1529
_refine_ls_wR_factor_ref 0.1655
_reflns_Friedel_coverage 0.000
_reflns_number_gt 7511
_reflns_number_total 8755
_reflns_threshold_expression 'I > 2\s(I)'
_cod_data_source_file jo9b00608_si_001.cif
_cod_data_source_block sis541b
_cod_database_code 4034595
_shelx_shelxl_version_number 2014/7
_chemical_oxdiff_formula 'C176 H212 Dy4 N24 Ni4 O52 S2 F2'
_shelx_space_group_comment
;
The symmetry employed for this shelxl refinement is uniquely defined
by the following loop, which should always be used as a source of
symmetry information in preference to the above space-group names.
They are only intended as comments.
;
_reflns_odcompleteness_completeness 98.99
_reflns_odcompleteness_iscentric 1
_reflns_odcompleteness_theta 66.97
_olex2_refinement_description
;
1. Fixed Uiso
 At 1.2 times of:
  All C(H) groups
 At 1.5 times of:
  All C(H,H,H) groups
2.a Me refined with riding coordinates:
 C1(H1A,H1B,H1C), C15(H15A,H15B,H15C), C30(H30A,H30B,H30C), C31(H31A,H31B,
 H31C), C33(H33A,H33B,H33C), C34(H34A,H34B,H34C), C36(H36A,H36B,H36C), C37(H37A,
 H37B,H37C), C39(H39A,H39B,H39C), C40(H40A,H40B,H40C)
2.b Aromatic/amide H refined with riding coordinates:
 C3(H3), C4(H4), C5(H5), C8(H8), C10(H10), C11(H11), C12(H12), C13(H13),
 C17(H17), C18(H18), C19(H19), C22(H22), C24(H24), C25(H25), C26(H26), C27(H27),
  C29(H29), C32(H32), C35(H35), C38(H38)
;
_olex2_date_sample_data_collection 2018-02-19
_olex2_submission_special_instructions 'No special instructions were received'
_oxdiff_exptl_absorpt_empirical_details
;
Empirical correction (ABSPACK) includes:
- Absorption correction using spherical harmonics
- Frame scaling
;
_oxdiff_exptl_absorpt_empirical_full_max 3.585
_oxdiff_exptl_absorpt_empirical_full_min 0.447

loop_
_space_group_symop_operation_xyz
'x, y, z'
'-x, y+1/2, -z+1/2'
'-x, -y, -z'
'x, -y-1/2, z-1/2'

loop_
_atom_site_label
_atom_site_type_symbol
_atom_site_fract_x
_atom_site_fract_y
_atom_site_fract_z
_atom_site_U_iso_or_equiv
_atom_site_adp_type
_atom_site_occupancy
_atom_site_site_symmetry_order
_atom_site_calc_flag
_atom_site_refinement_flags_posn
Dy1 Dy 0.32140(2) 0.48592(2) 0.35080(2) 0.02381(12) Uani 1 1 d .
Ni1 Ni 0.45872(5) 0.47796(4) 0.57301(6) 0.0222(2) Uani 1 1 d .
O1 O 0.3261(2) 0.3538(2) 0.3215(2) 0.0292(8) Uani 1 1 d .
O2 O 0.3784(2) 0.41611(17) 0.4751(2) 0.0222(7) Uani 1 1 d .
O3 O 0.5523(2) 0.52223(19) 0.6834(2) 0.0242(7) Uani 1 1 d .
O4 O 0.1877(4) 0.4359(3) 0.0476(3) 0.0529(13) Uani 1 1 d .
O5 O 0.2576(3) 0.4927(2) 0.2059(3) 0.0327(8) Uani 1 1 d .
O6 O 0.4344(2) 0.54855(17) 0.4654(2) 0.0206(6) Uani 1 1 d .
O7 O 0.1858(2) 0.4304(2) 0.3297(3) 0.0374(9) Uani 1 1 d .
O8 O 0.2433(2) 0.5560(2) 0.4189(3) 0.0326(8) Uani 1 1 d .
O9 O 0.3678(2) 0.5302(2) 0.6122(3) 0.0302(8) Uani 1 1 d .
N1 N 0.4642(3) 0.4014(2) 0.6629(3) 0.0261(9) Uani 1 1 d .
N2 N 0.3353(3) 0.6104(2) 0.3104(3) 0.0254(9) Uani 1 1 d .
N3 N 0.0639(4) 0.3731(4) 0.2525(5) 0.0592(18) Uani 1 1 d .
N4 N 0.1697(3) 0.5910(3) 0.5070(3) 0.0363(11) Uani 1 1 d .
N5 N 0.3232(3) 0.5504(3) 0.7289(3) 0.0437(13) Uani 1 1 d .
C1 C 0.2921(5) 0.3218(3) 0.2341(4) 0.0486(17) Uani 1 1 d .
H1A H 0.2827 0.3584 0.1876 0.073 Uiso 1 1 calc R
H1B H 0.3325 0.2865 0.2272 0.073 Uiso 1 1 calc R
H1C H 0.2379 0.2986 0.2277 0.073 Uiso 1 1 calc R
C2 C 0.3434(3) 0.3102(3) 0.3953(4) 0.0284(11) Uani 1 1 d .
C3 C 0.3348(4) 0.2359(3) 0.3914(4) 0.0320(12) Uani 1 1 d .
H3 H 0.3123 0.2125 0.3348 0.038 Uiso 1 1 calc R
C4 C 0.3595(4) 0.1969(3) 0.4715(4) 0.0402(13) Uani 1 1 d .
H4 H 0.3532 0.1468 0.4698 0.048 Uiso 1 1 calc R
C5 C 0.3929(4) 0.2314(3) 0.5527(4) 0.0357(12) Uani 1 1 d .
H5 H 0.4103 0.2042 0.6066 0.043 Uiso 1 1 calc R
C6 C 0.4022(3) 0.3057(3) 0.5590(4) 0.0284(11) Uani 1 1 d .
C7 C 0.3751(3) 0.3462(3) 0.4789(4) 0.0272(11) Uani 1 1 d .
C8 C 0.4406(3) 0.3361(3) 0.6475(4) 0.0291(11) Uani 1 1 d .
H8 H 0.4490 0.3060 0.6981 0.035 Uiso 1 1 calc R
C9 C 0.4969(3) 0.4301(3) 0.7509(4) 0.0283(11) Uani 1 1 d .
C10 C 0.4858(3) 0.4013(3) 0.8275(4) 0.0325(12) Uani 1 1 d .
H10 H 0.4551 0.3582 0.8227 0.039 Uiso 1 1 calc R
C11 C 0.5190(4) 0.4347(3) 0.9103(4) 0.0353(12) Uani 1 1 d .
H11 H 0.5120 0.4144 0.9624 0.042 Uiso 1 1 calc R
C12 C 0.5622(4) 0.4974(4) 0.9162(4) 0.0369(13) Uani 1 1 d .
H12 H 0.5849 0.5203 0.9731 0.044 Uiso 1 1 calc R
C13 C 0.5736(4) 0.5285(3) 0.8414(4) 0.0321(12) Uani 1 1 d .
H13 H 0.6029 0.5724 0.8473 0.039 Uiso 1 1 calc R
C14 C 0.5415(3) 0.4947(3) 0.7567(4) 0.0247(10) Uani 1 1 d .
C15 C 0.1611(6) 0.3995(5) -0.0354(5) 0.062(2) Uani 1 1 d .
H15A H 0.1488 0.3500 -0.0256 0.093 Uiso 1 1 calc R
H15B H 0.1096 0.4219 -0.0768 0.093 Uiso 1 1 calc R
H15C H 0.2064 0.4012 -0.0616 0.093 Uiso 1 1 calc R
C16 C 0.2080(4) 0.5061(3) 0.0484(4) 0.0355(12) Uani 1 1 d .
C17 C 0.1961(4) 0.5477(4) -0.0268(4) 0.0409(14) Uani 1 1 d .
H17 H 0.1685 0.5284 -0.0852 0.049 Uiso 1 1 calc R
C18 C 0.2241(4) 0.6177(4) -0.0180(4) 0.0398(14) Uani 1 1 d .
H18 H 0.2159 0.6459 -0.0701 0.048 Uiso 1 1 calc R
C19 C 0.2639(4) 0.6460(3) 0.0674(4) 0.0363(13) Uani 1 1 d .
H19 H 0.2831 0.6938 0.0732 0.044 Uiso 1 1 calc R
C20 C 0.2764(3) 0.6049(3) 0.1455(4) 0.0293(11) Uani 1 1 d .
C21 C 0.2475(3) 0.5342(4) 0.1369(4) 0.0337(12) Uani 1 1 d .
C22 C 0.3180(3) 0.6392(3) 0.2310(4) 0.0260(10) Uani 1 1 d .
H22 H 0.3344 0.6873 0.2293 0.031 Uiso 1 1 calc R
C23 C 0.3721(3) 0.6534(3) 0.3887(4) 0.0255(10) Uani 1 1 d .
C24 C 0.3576(4) 0.7275(3) 0.3902(4) 0.0300(11) Uani 1 1 d .
H24 H 0.3247 0.7512 0.3363 0.036 Uiso 1 1 calc R
C25 C 0.3907(3) 0.7655(3) 0.4692(4) 0.0338(12) Uani 1 1 d .
H25 H 0.3816 0.8152 0.4696 0.041 Uiso 1 1 calc R
C26 C 0.4377(4) 0.7306(3) 0.5485(4) 0.0315(11) Uani 1 1 d .
H26 H 0.4604 0.7566 0.6030 0.038 Uiso 1 1 calc R
C27 C 0.4516(3) 0.6575(3) 0.5482(3) 0.0249(10) Uani 1 1 d .
H27 H 0.4831 0.6339 0.6026 0.030 Uiso 1 1 calc R
C28 C 0.4195(3) 0.6195(3) 0.4688(3) 0.0237(10) Uani 1 1 d .
C29 C 0.1312(4) 0.4088(4) 0.2574(5) 0.0479(16) Uani 1 1 d .
H29 H 0.1402 0.4196 0.2025 0.058 Uiso 1 1 calc R
C30 C 0.0537(10) 0.3465(11) 0.3328(9) 0.187(11) Uani 1 1 d .
H30A H -0.0005 0.3208 0.3172 0.281 Uiso 1 1 calc R
H30B H 0.1008 0.3143 0.3633 0.281 Uiso 1 1 calc R
H30C H 0.0536 0.3861 0.3729 0.281 Uiso 1 1 calc R
C31 C 0.0056(6) 0.3484(6) 0.1660(7) 0.090(4) Uani 1 1 d .
H31A H -0.0415 0.3224 0.1753 0.135 Uiso 1 1 calc R
H31B H -0.0170 0.3891 0.1266 0.135 Uiso 1 1 calc R
H31C H 0.0360 0.3170 0.1380 0.135 Uiso 1 1 calc R
C32 C 0.1972(3) 0.5421(3) 0.4634(4) 0.0317(12) Uani 1 1 d .
H32 H 0.1808 0.4942 0.4665 0.038 Uiso 1 1 calc R
C33 C 0.1962(5) 0.6635(4) 0.5085(5) 0.0502(17) Uani 1 1 d .
H33A H 0.1697 0.6920 0.5436 0.075 Uiso 1 1 calc R
H33B H 0.2584 0.6664 0.5362 0.075 Uiso 1 1 calc R
H33C H 0.1787 0.6818 0.4467 0.075 Uiso 1 1 calc R
C34 C 0.1119(4) 0.5736(4) 0.5552(5) 0.0487(16) Uani 1 1 d .
H34A H 0.0989 0.6166 0.5828 0.073 Uiso 1 1 calc R
H34B H 0.0590 0.5538 0.5128 0.073 Uiso 1 1 calc R
H34C H 0.1388 0.5386 0.6022 0.073 Uiso 1 1 calc R
C35 C 0.3341(4) 0.5097(3) 0.6662(4) 0.0322(12) Uani 1 1 d .
H35 H 0.3150 0.4619 0.6623 0.039 Uiso 1 1 calc R
C36 C 0.3541(6) 0.6227(5) 0.7409(6) 0.070(2) Uani 1 1 d .
H36A H 0.3403 0.6448 0.7904 0.105 Uiso 1 1 calc R
H36B H 0.4160 0.6229 0.7552 0.105 Uiso 1 1 calc R
H36C H 0.3268 0.6495 0.6852 0.105 Uiso 1 1 calc R
C37 C 0.2842(7) 0.5232(6) 0.7917(6) 0.079(3) Uani 1 1 d .
H37A H 0.2816 0.5611 0.8332 0.118 Uiso 1 1 calc R
H37B H 0.2265 0.5065 0.7582 0.118 Uiso 1 1 calc R
H37C H 0.3184 0.4838 0.8262 0.118 Uiso 1 1 calc R
S1 S 0.15737(12) 0.34048(10) 0.61764(13) 0.0527(4) Uani 1 1 d .
F1 F 0.1019(5) 0.4239(4) 0.7183(5) 0.106(2) Uani 1 1 d .
F2 F 0.0102(3) 0.3475(4) 0.6427(4) 0.100(2) Uani 1 1 d .
F3 F 0.1131(4) 0.3149(4) 0.7575(4) 0.101(2) Uani 1 1 d .
O10 O 0.1297(5) 0.3947(4) 0.5503(4) 0.081(2) Uani 1 1 d .
O11 O 0.1351(4) 0.2688(3) 0.5862(4) 0.0749(18) Uani 1 1 d .
O12 O 0.2429(4) 0.3495(3) 0.6808(4) 0.0637(14) Uani 1 1 d .
C41 C 0.0949(6) 0.3577(6) 0.6871(6) 0.065(2) Uani 1 1 d .
O13 O 0.1647(4) 0.7870(4) 0.2262(5) 0.0753(18) Uani 1 1 d .
N6 N 0.0963(4) 0.6810(4) 0.1823(4) 0.0555(16) Uani 1 1 d .
C38 C 0.1469(5) 0.7260(6) 0.2410(6) 0.064(2) Uani 1 1 d .
H38 H 0.1723 0.7093 0.3011 0.077 Uiso 1 1 calc R
C39 C 0.0855(6) 0.6099(5) 0.2057(7) 0.071(2) Uani 1 1 d .
H39A H 0.0458 0.5855 0.1533 0.106 Uiso 1 1 calc R
H39B H 0.1406 0.5855 0.2250 0.106 Uiso 1 1 calc R
H39C H 0.0626 0.6096 0.2551 0.106 Uiso 1 1 calc R
C40 C 0.0576(6) 0.7009(6) 0.0872(6) 0.077(3) Uani 1 1 d .
H40A H 0.0224 0.6617 0.0536 0.115 Uiso 1 1 calc R
H40B H 0.0220 0.7431 0.0821 0.115 Uiso 1 1 calc R
H40C H 0.1025 0.7112 0.0623 0.115 Uiso 1 1 calc R

loop_
_atom_site_aniso_label
_atom_site_aniso_U_11
_atom_site_aniso_U_22
_atom_site_aniso_U_33
_atom_site_aniso_U_23
_atom_site_aniso_U_13
_atom_site_aniso_U_12
Dy1 0.02397(17) 0.02729(19) 0.01897(18) 0.00016(10) 0.00587(12) -0.00210(10)
Ni1 0.0229(4) 0.0262(4) 0.0169(4) 0.0010(3) 0.0060(3) 0.0000(3)
O1 0.0329(18) 0.0291(19) 0.0224(18) -0.0038(15) 0.0055(15) -0.0058(15)
O2 0.0285(16) 0.0147(15) 0.0197(17) 0.0007(12) 0.0035(13) -0.0057(12)
O3 0.0234(16) 0.0315(19) 0.0160(17) 0.0003(13) 0.0047(14) 0.0014(13)
O4 0.070(3) 0.055(3) 0.028(2) -0.006(2) 0.010(2) -0.018(3)
O5 0.034(2) 0.036(2) 0.023(2) 0.0051(16) 0.0027(16) -0.0050(16)
O6 0.0247(15) 0.0185(16) 0.0202(16) 0.0020(12) 0.0096(13) 0.0022(12)
O7 0.0276(18) 0.047(2) 0.036(2) -0.0121(18) 0.0087(16) -0.0153(17)
O8 0.0358(19) 0.036(2) 0.028(2) -0.0015(16) 0.0143(16) 0.0003(16)
O9 0.0312(18) 0.038(2) 0.025(2) 0.0056(16) 0.0133(16) 0.0066(16)
N1 0.0249(19) 0.030(2) 0.024(2) 0.0026(17) 0.0100(17) 0.0019(17)
N2 0.0237(19) 0.026(2) 0.024(2) 0.0048(17) 0.0043(16) 0.0029(16)
N3 0.032(3) 0.083(5) 0.061(4) -0.028(4) 0.015(3) -0.023(3)
N4 0.030(2) 0.049(3) 0.032(3) -0.003(2) 0.014(2) 0.000(2)
N5 0.041(3) 0.063(4) 0.028(3) -0.005(2) 0.013(2) 0.011(3)
C1 0.085(5) 0.027(3) 0.030(3) -0.009(2) 0.016(3) 0.002(3)
C2 0.031(2) 0.020(2) 0.034(3) -0.001(2) 0.012(2) -0.0014(19)
C3 0.039(3) 0.019(2) 0.036(3) -0.005(2) 0.010(2) -0.003(2)
C4 0.046(3) 0.026(3) 0.046(4) -0.002(2) 0.013(3) -0.005(2)
C5 0.046(3) 0.023(3) 0.039(3) 0.007(2) 0.016(3) -0.003(2)
C6 0.028(2) 0.029(3) 0.027(3) 0.002(2) 0.008(2) -0.005(2)
C7 0.022(2) 0.035(3) 0.026(3) -0.002(2) 0.0086(19) -0.0023(19)
C8 0.030(2) 0.028(3) 0.030(3) 0.004(2) 0.011(2) -0.001(2)
C9 0.025(2) 0.034(3) 0.027(3) 0.005(2) 0.009(2) 0.007(2)
C10 0.034(3) 0.039(3) 0.025(3) 0.006(2) 0.011(2) 0.005(2)
C11 0.041(3) 0.045(3) 0.024(3) 0.007(2) 0.016(2) 0.010(2)
C12 0.043(3) 0.050(3) 0.019(3) -0.004(2) 0.012(2) 0.007(3)
C13 0.031(3) 0.039(3) 0.024(3) -0.005(2) 0.006(2) -0.003(2)
C14 0.025(2) 0.031(3) 0.019(3) 0.001(2) 0.009(2) 0.006(2)
C15 0.064(5) 0.073(6) 0.040(4) -0.014(4) 0.007(3) -0.012(4)
C16 0.036(3) 0.041(3) 0.027(3) -0.004(2) 0.007(2) -0.006(2)
C17 0.043(3) 0.059(4) 0.017(3) 0.001(2) 0.004(2) -0.004(3)
C18 0.036(3) 0.052(4) 0.029(3) 0.011(3) 0.008(2) -0.002(3)
C19 0.038(3) 0.041(3) 0.032(3) 0.011(2) 0.014(2) 0.006(2)
C20 0.030(2) 0.032(3) 0.025(3) 0.001(2) 0.010(2) 0.001(2)
C21 0.028(3) 0.045(3) 0.026(3) 0.002(2) 0.007(2) 0.000(2)
C22 0.030(2) 0.020(2) 0.030(3) 0.0024(19) 0.012(2) -0.0030(18)
C23 0.027(2) 0.023(2) 0.026(3) 0.0012(19) 0.008(2) -0.0043(19)
C24 0.037(3) 0.025(3) 0.032(3) 0.001(2) 0.016(2) 0.003(2)
C25 0.033(3) 0.033(3) 0.034(3) 0.001(2) 0.009(2) 0.001(2)
C26 0.037(3) 0.024(3) 0.033(3) -0.009(2) 0.012(2) -0.002(2)
C27 0.023(2) 0.026(3) 0.025(3) 0.0014(19) 0.0082(19) -0.0026(18)
C28 0.018(2) 0.031(3) 0.020(2) -0.0018(19) 0.0048(18) 0.0022(18)
C29 0.038(3) 0.055(4) 0.044(4) 0.002(3) 0.007(3) 0.000(3)
C30 0.179(15) 0.32(3) 0.104(10) -0.109(13) 0.102(11) -0.184(18)
C31 0.045(4) 0.105(8) 0.092(8) -0.040(6) -0.013(5) -0.010(5)
C32 0.022(2) 0.042(3) 0.029(3) 0.001(2) 0.005(2) 0.002(2)
C33 0.056(4) 0.046(4) 0.057(4) -0.014(3) 0.031(3) -0.004(3)
C34 0.041(3) 0.068(5) 0.045(4) 0.000(3) 0.024(3) 0.003(3)
C35 0.026(3) 0.044(3) 0.025(3) 0.001(2) 0.007(2) 0.004(2)
C36 0.075(5) 0.066(5) 0.069(6) -0.033(5) 0.023(5) 0.003(4)
C37 0.071(6) 0.135(10) 0.043(5) 0.008(5) 0.037(4) 0.024(6)
S1 0.0620(10) 0.0484(10) 0.0456(10) 0.0113(7) 0.0159(8) 0.0059(8)
F1 0.102(5) 0.120(6) 0.109(5) -0.030(5) 0.053(4) 0.001(4)
F2 0.053(3) 0.151(7) 0.090(4) 0.016(4) 0.015(3) 0.004(3)
F3 0.088(4) 0.149(7) 0.064(3) 0.033(4) 0.023(3) -0.014(4)
O10 0.106(5) 0.080(5) 0.061(4) 0.034(3) 0.033(4) 0.029(4)
O11 0.083(4) 0.057(4) 0.068(4) 0.001(3) 0.004(3) -0.004(3)
O12 0.059(3) 0.055(3) 0.073(4) 0.009(3) 0.016(3) 0.001(3)
C41 0.063(5) 0.080(6) 0.052(5) 0.007(4) 0.017(4) 0.001(4)
O13 0.047(3) 0.083(5) 0.087(5) 0.022(4) 0.012(3) 0.001(3)
N6 0.035(3) 0.076(5) 0.053(4) 0.010(3) 0.013(3) 0.007(3)
C38 0.038(3) 0.098(7) 0.055(5) 0.022(5) 0.013(3) 0.015(4)
C39 0.054(4) 0.074(6) 0.090(7) 0.012(5) 0.032(5) 0.004(4)
C40 0.058(5) 0.117(8) 0.050(5) 0.021(5) 0.013(4) -0.008(5)

loop_
_atom_type_symbol
_atom_type_description
_atom_type_scat_dispersion_real
_atom_type_scat_dispersion_imag
_atom_type_scat_source
C C 0.0181 0.0091 'International Tables Vol C Tables 4.2.6.8 and 6.1.1.4'
H H 0.0000 0.0000 'International Tables Vol C Tables 4.2.6.8 and 6.1.1.4'
Dy Dy -9.8046 9.8477 'International Tables Vol C Tables 4.2.6.8 and 6.1.1.4'
F F 0.0727 0.0534 'International Tables Vol C Tables 4.2.6.8 and 6.1.1.4'
N N 0.0311 0.0180 'International Tables Vol C Tables 4.2.6.8 and 6.1.1.4'
Ni Ni -3.0029 0.5091 'International Tables Vol C Tables 4.2.6.8 and 6.1.1.4'
O O 0.0492 0.0322 'International Tables Vol C Tables 4.2.6.8 and 6.1.1.4'
S S 0.3331 0.5567 'International Tables Vol C Tables 4.2.6.8 and 6.1.1.4'

loop_
_geom_angle_atom_site_label_1
_geom_angle_atom_site_label_2
_geom_angle_atom_site_label_3
_geom_angle
_geom_angle_site_symmetry_1
_geom_angle_site_symmetry_3
O1 Dy1 Ni1 95.18(8) . .
O2 Dy1 Ni1 33.98(8) . .
O2 Dy1 O1 63.93(12) . .
O2 Dy1 O3 90.98(12) . 3_666
O2 Dy1 O6 69.62(11) . .
O2 Dy1 O7 87.89(14) . .
O2 Dy1 O8 93.68(13) . .
O2 Dy1 N2 136.34(13) . .
O3 Dy1 Ni1 84.02(9) 3_666 .
O3 Dy1 O1 78.92(12) 3_666 .
O3 Dy1 O6 70.96(12) 3_666 .
O3 Dy1 O7 144.39(13) 3_666 .
O3 Dy1 O8 145.09(13) 3_666 .
O3 Dy1 N2 80.27(13) 3_666 .
O5 Dy1 Ni1 169.12(11) . .
O5 Dy1 O1 84.32(14) . .
O5 Dy1 O2 148.13(13) . .
O5 Dy1 O3 85.22(14) . 3_666
O5 Dy1 O6 137.03(13) . .
O5 Dy1 O7 77.45(15) . .
O5 Dy1 O8 107.38(15) . .
O5 Dy1 N2 74.15(15) . .
O6 Dy1 Ni1 36.21(8) . .
O6 Dy1 O1 123.25(11) . .
O6 Dy1 N2 67.08(12) . .
O7 Dy1 Ni1 112.55(11) . .
O7 Dy1 O1 68.68(14) . .
O7 Dy1 O6 140.10(12) . .
O7 Dy1 N2 123.04(15) . .
O8 Dy1 Ni1 80.85(10) . .
O8 Dy1 O1 133.53(13) . .
O8 Dy1 O6 78.37(12) . .
O8 Dy1 O7 70.42(14) . .
O8 Dy1 N2 72.60(14) . .
N2 Dy1 Ni1 102.37(10) . .
N2 Dy1 O1 151.11(14) . .
O2 Ni1 Dy1 38.88(9) . .
O2 Ni1 O3 168.62(14) . .
O2 Ni1 O6 92.72(14) . 3_666
O2 Ni1 O6 81.57(13) . .
O2 Ni1 O9 98.04(16) . .
O3 Ni1 Dy1 151.22(10) . .
O3 Ni1 O6 82.55(14) . 3_666
O3 Ni1 O6 107.89(14) . .
O3 Ni1 O9 88.63(15) . .
O6 Ni1 Dy1 92.87(9) 3_666 .
O6 Ni1 Dy1 43.39(9) . .
O6 Ni1 O6 82.29(14) . 3_666
O9 Ni1 Dy1 89.05(11) . .
O9 Ni1 O6 165.00(15) . 3_666
O9 Ni1 O6 88.97(14) . .
N1 Ni1 Dy1 126.87(13) . .
N1 Ni1 O2 89.02(16) . .
N1 Ni1 O3 81.79(17) . .
N1 Ni1 O6 170.16(16) . .
N1 Ni1 O6 101.14(15) . 3_666
N1 Ni1 O9 89.50(17) . .
C1 O1 Dy1 124.1(3) . .
C2 O1 Dy1 116.3(3) . .
C2 O1 C1 117.7(4) . .
Ni1 O2 Dy1 107.14(14) . .
C7 O2 Dy1 127.1(3) . .
C7 O2 Ni1 124.4(3) . .
Ni1 O3 Dy1 104.89(15) . 3_666
C14 O3 Dy1 124.8(3) . 3_666
C14 O3 Ni1 106.5(3) . .
C16 O4 C15 118.7(6) . .
C21 O5 Dy1 142.3(4) . .
Ni1 O6 Dy1 100.78(13) 3_666 .
Ni1 O6 Dy1 100.41(13) . .
Ni1 O6 Ni1 97.71(14) . 3_666
C28 O6 Dy1 113.6(3) . .
C28 O6 Ni1 115.0(3) . 3_666
C28 O6 Ni1 125.5(3) . .
C29 O7 Dy1 128.1(4) . .
C32 O8 Dy1 133.7(4) . .
C35 O9 Ni1 127.7(4) . .
C8 N1 Ni1 128.1(4) . .
C8 N1 C9 122.7(5) . .
C9 N1 Ni1 109.2(3) . .
C22 N2 Dy1 129.5(4) . .
C22 N2 C23 118.9(4) . .
C23 N2 Dy1 111.6(3) . .
C29 N3 C30 120.0(8) . .
C29 N3 C31 120.8(8) . .
C30 N3 C31 118.3(8) . .
C32 N4 C33 120.8(5) . .
C32 N4 C34 121.7(6) . .
C33 N4 C34 117.6(6) . .
C35 N5 C36 120.9(6) . .
C35 N5 C37 121.2(7) . .
C36 N5 C37 117.7(7) . .
O1 C1 H1A 109.5 . .
O1 C1 H1B 109.5 . .
O1 C1 H1C 109.5 . .
H1A C1 H1B 109.5 . .
H1A C1 H1C 109.5 . .
H1B C1 H1C 109.5 . .
O1 C2 C3 124.7(5) . .
O1 C2 C7 114.1(5) . .
C3 C2 C7 121.2(5) . .
C2 C3 H3 120.3 . .
C4 C3 C2 119.3(5) . .
C4 C3 H3 120.3 . .
C3 C4 H4 120.2 . .
C5 C4 C3 119.6(5) . .
C5 C4 H4 120.2 . .
C4 C5 H5 118.8 . .
C4 C5 C6 122.5(6) . .
C6 C5 H5 118.8 . .
C5 C6 C7 118.7(5) . .
C5 C6 C8 117.8(5) . .
C7 C6 C8 123.5(5) . .
O2 C7 C2 116.3(5) . .
O2 C7 C6 125.0(5) . .
C6 C7 C2 118.6(5) . .
N1 C8 C6 124.6(5) . .
N1 C8 H8 117.7 . .
C6 C8 H8 117.7 . .
N1 C9 C14 114.2(5) . .
C10 C9 N1 125.6(5) . .
C10 C9 C14 120.1(5) . .
C9 C10 H10 119.6 . .
C11 C10 C9 120.9(6) . .
C11 C10 H10 119.6 . .
C10 C11 H11 120.5 . .
C12 C11 C10 119.1(5) . .
C12 C11 H11 120.5 . .
C11 C12 H12 119.0 . .
C11 C12 C13 122.0(6) . .
C13 C12 H12 119.0 . .
C12 C13 H13 120.1 . .
C12 C13 C14 119.7(6) . .
C14 C13 H13 120.1 . .
O3 C14 C9 120.2(5) . .
O3 C14 C13 121.7(5) . .
C13 C14 C9 118.1(5) . .
O4 C15 H15A 109.5 . .
O4 C15 H15B 109.5 . .
O4 C15 H15C 109.5 . .
H15A C15 H15B 109.5 . .
H15A C15 H15C 109.5 . .
H15B C15 H15C 109.5 . .
O4 C16 C17 125.6(6) . .
O4 C16 C21 113.6(6) . .
C17 C16 C21 120.8(6) . .
C16 C17 H17 119.7 . .
C16 C17 C18 120.7(6) . .
C18 C17 H17 119.7 . .
C17 C18 H18 120.2 . .
C19 C18 C17 119.7(6) . .
C19 C18 H18 120.2 . .
C18 C19 H19 119.5 . .
C18 C19 C20 120.9(6) . .
C20 C19 H19 119.5 . .
C19 C20 C22 116.7(5) . .
C21 C20 C19 119.6(5) . .
C21 C20 C22 123.6(5) . .
O5 C21 C16 118.6(6) . .
O5 C21 C20 123.1(5) . .
C20 C21 C16 118.3(6) . .
N2 C22 C20 126.1(5) . .
N2 C22 H22 117.0 . .
C20 C22 H22 117.0 . .
C24 C23 N2 123.2(5) . .
C28 C23 N2 117.8(4) . .
C28 C23 C24 118.8(5) . .
C23 C24 H24 119.7 . .
C25 C24 C23 120.5(5) . .
C25 C24 H24 119.7 . .
C24 C25 H25 120.2 . .
C24 C25 C26 119.7(5) . .
C26 C25 H25 120.2 . .
C25 C26 H26 119.8 . .
C25 C26 C27 120.4(5) . .
C27 C26 H26 119.8 . .
C26 C27 H27 120.0 . .
C28 C27 C26 120.0(5) . .
C28 C27 H27 120.0 . .
O6 C28 C23 117.8(4) . .
O6 C28 C27 121.6(4) . .
C27 C28 C23 120.6(5) . .
O7 C29 N3 124.5(7) . .
O7 C29 H29 117.8 . .
N3 C29 H29 117.8 . .
N3 C30 H30A 109.5 . .
N3 C30 H30B 109.5 . .
N3 C30 H30C 109.5 . .
H30A C30 H30B 109.5 . .
H30A C30 H30C 109.5 . .
H30B C30 H30C 109.5 . .
N3 C31 H31A 109.5 . .
N3 C31 H31B 109.5 . .
N3 C31 H31C 109.5 . .
H31A C31 H31B 109.5 . .
H31A C31 H31C 109.5 . .
H31B C31 H31C 109.5 . .
O8 C32 N4 122.9(6) . .
O8 C32 H32 118.5 . .
N4 C32 H32 118.5 . .
N4 C33 H33A 109.5 . .
N4 C33 H33B 109.5 . .
N4 C33 H33C 109.5 . .
H33A C33 H33B 109.5 . .
H33A C33 H33C 109.5 . .
H33B C33 H33C 109.5 . .
N4 C34 H34A 109.5 . .
N4 C34 H34B 109.5 . .
N4 C34 H34C 109.5 . .
H34A C34 H34B 109.5 . .
H34A C34 H34C 109.5 . .
H34B C34 H34C 109.5 . .
O9 C35 N5 123.4(6) . .
O9 C35 H35 118.3 . .
N5 C35 H35 118.3 . .
N5 C36 H36A 109.5 . .
N5 C36 H36B 109.5 . .
N5 C36 H36C 109.5 . .
H36A C36 H36B 109.5 . .
H36A C36 H36C 109.5 . .
H36B C36 H36C 109.5 . .
N5 C37 H37A 109.5 . .
N5 C37 H37B 109.5 . .
N5 C37 H37C 109.5 . .
H37A C37 H37B 109.5 . .
H37A C37 H37C 109.5 . .
H37B C37 H37C 109.5 . .
O10 S1 O11 115.7(4) . .
O10 S1 O12 114.7(4) . .
O10 S1 C41 102.6(4) . .
O11 S1 C41 104.2(5) . .
O12 S1 O11 115.1(4) . .
O12 S1 C41 101.7(4) . .
F1 C41 S1 113.7(7) . .
F1 C41 F2 105.5(8) . .
F2 C41 S1 112.4(6) . .
F3 C41 S1 113.0(7) . .
F3 C41 F1 107.2(8) . .
F3 C41 F2 104.2(8) . .
C38 N6 C39 122.1(8) . .
C38 N6 C40 120.2(8) . .
C39 N6 C40 117.3(8) . .
O13 C38 N6 127.2(8) . .
O13 C38 H38 116.4 . .
N6 C38 H38 116.4 . .
N6 C39 H39A 109.5 . .
N6 C39 H39B 109.5 . .
N6 C39 H39C 109.5 . .
H39A C39 H39B 109.5 . .
H39A C39 H39C 109.5 . .
H39B C39 H39C 109.5 . .
N6 C40 H40A 109.5 . .
N6 C40 H40B 109.5 . .
N6 C40 H40C 109.5 . .
H40A C40 H40B 109.5 . .
H40A C40 H40C 109.5 . .
H40B C40 H40C 109.5 . .

loop_
_geom_bond_atom_site_label_1
_geom_bond_atom_site_label_2
_geom_bond_distance
_geom_bond_site_symmetry_2
Dy1 Ni1 3.4730(9) .
Dy1 O1 2.541(4) .
Dy1 O2 2.281(3) .
Dy1 O3 2.357(4) 3_666
Dy1 O5 2.170(4) .
Dy1 O6 2.425(3) .
Dy1 O7 2.413(4) .
Dy1 O8 2.360(4) .
Dy1 N2 2.464(4) .
Ni1 O2 2.031(3) .
Ni1 O3 2.075(4) .
Ni1 O6 2.134(3) 3_666
Ni1 O6 2.086(3) .
Ni1 O9 2.076(4) .
Ni1 N1 2.005(4) .
O1 C1 1.433(7) .
O1 C2 1.372(7) .
O2 C7 1.322(7) .
O3 Dy1 2.357(4) 3_666
O3 C14 1.337(7) .
O4 C15 1.410(8) .
O4 C16 1.364(8) .
O5 C21 1.305(7) .
O6 Ni1 2.134(3) 3_666
O6 C28 1.366(6) .
O7 C29 1.260(8) .
O8 C32 1.236(7) .
O9 C35 1.236(7) .
N1 C8 1.290(7) .
N1 C9 1.414(7) .
N2 C22 1.305(7) .
N2 C23 1.427(7) .
N3 C29 1.291(9) .
N3 C30 1.427(15) .
N3 C31 1.455(10) .
N4 C32 1.325(8) .
N4 C33 1.435(9) .
N4 C34 1.458(8) .
N5 C35 1.313(8) .
N5 C36 1.448(11) .
N5 C37 1.455(10) .
C1 H1A 0.9800 .
C1 H1B 0.9800 .
C1 H1C 0.9800 .
C2 C3 1.409(7) .
C2 C7 1.414(8) .
C3 H3 0.9500 .
C3 C4 1.398(9) .
C4 H4 0.9500 .
C4 C5 1.373(9) .
C5 H5 0.9500 .
C5 C6 1.409(8) .
C6 C7 1.413(7) .
C6 C8 1.441(8) .
C8 H8 0.9500 .
C9 C10 1.395(8) .
C9 C14 1.415(8) .
C10 H10 0.9500 .
C10 C11 1.384(8) .
C11 H11 0.9500 .
C11 C12 1.372(10) .
C12 H12 0.9500 .
C12 C13 1.388(9) .
C13 H13 0.9500 .
C13 C14 1.411(8) .
C15 H15A 0.9800 .
C15 H15B 0.9800 .
C15 H15C 0.9800 .
C16 C17 1.380(9) .
C16 C21 1.427(8) .
C17 H17 0.9500 .
C17 C18 1.390(10) .
C18 H18 0.9500 .
C18 C19 1.388(9) .
C19 H19 0.9500 .
C19 C20 1.411(8) .
C20 C21 1.407(9) .
C20 C22 1.443(7) .
C22 H22 0.9500 .
C23 C24 1.421(7) .
C23 C28 1.395(7) .
C24 H24 0.9500 .
C24 C25 1.379(8) .
C25 H25 0.9500 .
C25 C26 1.392(8) .
C26 H26 0.9500 .
C26 C27 1.399(8) .
C27 H27 0.9500 .
C27 C28 1.382(7) .
C29 H29 0.9500 .
C30 H30A 0.9800 .
C30 H30B 0.9800 .
C30 H30C 0.9800 .
C31 H31A 0.9800 .
C31 H31B 0.9800 .
C31 H31C 0.9800 .
C32 H32 0.9500 .
C33 H33A 0.9800 .
C33 H33B 0.9800 .
C33 H33C 0.9800 .
C34 H34A 0.9800 .
C34 H34B 0.9800 .
C34 H34C 0.9800 .
C35 H35 0.9500 .
C36 H36A 0.9800 .
C36 H36B 0.9800 .
C36 H36C 0.9800 .
C37 H37A 0.9800 .
C37 H37B 0.9800 .
C37 H37C 0.9800 .
S1 O10 1.433(6) .
S1 O11 1.445(7) .
S1 O12 1.445(6) .
S1 C41 1.785(9) .
F1 C41 1.332(12) .
F2 C41 1.359(10) .
F3 C41 1.322(10) .
O13 C38 1.230(11) .
N6 C38 1.324(12) .
N6 C39 1.419(11) .
N6 C40 1.465(10) .
C38 H38 0.9500 .
C39 H39A 0.9800 .
C39 H39B 0.9800 .
C39 H39C 0.9800 .
C40 H40A 0.9800 .
C40 H40B 0.9800 .
C40 H40C 0.9800 .
